data_7249109
loop_
_publ_author_name
'Yang, Jia-Cheng'
'Liao, Mao-Lin'
'Li, Ping-Gui'
'Zou, Liang-Hua'

_publ_section_title
;
 A concise protocol for the synthesis of 2-alkenylindoles through [4 + 1]
 annulation of aminobenzyl phosphonium salts with acrylaldehydes
;
_journal_issue 17
_journal_name_full 'Green Chemistry'
_journal_page_first 9295
_journal_page_last 9299
_journal_paper_doi 10.1039/D4GC02859G
_journal_volume 26
_journal_year 2024
_chemical_formula_moiety 'C20 H15 N'
_chemical_formula_sum 'C20 H15 N'
_chemical_formula_weight 269.33
_space_group_crystal_system monoclinic
_space_group_IT_number 14
_space_group_name_Hall '-P 2yn'
_space_group_name_H-M_alt 'P 1 21/n 1'
_atom_sites_solution_hydrogens geom
_audit_creation_date 2024-06-15
_audit_creation_method
;
Olex2 1.2
(compiled 2018.05.29 svn.r3508 for OlexSys, GUI svn.r5506)
;
_audit_update_record
;
2024-06-16 deposited with the CCDC.	2024-07-22 downloaded from the CCDC.
;
_cell_angle_alpha 90
_cell_angle_beta 103.229(2)
_cell_angle_gamma 90
_cell_formula_units_Z 8
_cell_length_a 16.0588(7)
_cell_length_b 10.0682(4)
_cell_length_c 18.9261(8)
_cell_measurement_reflns_used 9890
_cell_measurement_temperature 302(2)
_cell_measurement_theta_max 66.782
_cell_measurement_theta_min 3.263
_cell_volume 2978.8(2)
_computing_cell_refinement 'SAINT V8.40B (?, 2016)'
_computing_data_reduction 'SAINT V8.40B (?, 2016)'
_computing_molecular_graphics 'Olex2 (Dolomanov et al., 2009)'
_computing_publication_material 'Olex2 (Dolomanov et al., 2009)'
_computing_structure_refinement 'ShelXL (Sheldrick, 2015)'
_computing_structure_solution 'SHELXT 2018/2 (Sheldrick, 2018)'
_diffrn_ambient_temperature 302.15
_diffrn_measured_fraction_theta_full 1.000
_diffrn_measured_fraction_theta_max 0.997
_diffrn_measurement_device_type 'Bruker APEX-II CCD'
_diffrn_measurement_method '\f and \w scans'
_diffrn_radiation_type CuK\a
_diffrn_radiation_wavelength 1.54178
_diffrn_reflns_av_R_equivalents 0.0586
_diffrn_reflns_av_unetI/netI 0.0372
_diffrn_reflns_Laue_measured_fraction_full 1.000
_diffrn_reflns_Laue_measured_fraction_max 0.997
_diffrn_reflns_limit_h_max 18
_diffrn_reflns_limit_h_min -19
_diffrn_reflns_limit_k_max 12
_diffrn_reflns_limit_k_min -11
_diffrn_reflns_limit_l_max 22
_diffrn_reflns_limit_l_min -22
_diffrn_reflns_number 37548
_diffrn_reflns_point_group_measured_fraction_full 1.000
_diffrn_reflns_point_group_measured_fraction_max 0.997
_diffrn_reflns_theta_full 67.679
_diffrn_reflns_theta_max 68.438
_diffrn_reflns_theta_min 3.262
_diffrn_standards_number 0
_exptl_absorpt_coefficient_mu 0.532
_exptl_absorpt_correction_T_max 0.7531
_exptl_absorpt_correction_T_min 0.5915
_exptl_absorpt_correction_type multi-scan
_exptl_absorpt_process_details
'SADABS-2016/2 (Bruker,2016/2) was used for absorption correction. wR2(int) was 0.1334 before and 0.0837 after correction. The Ratio of minimum to maximum transmission is 0.7854. The \l/2 correction factor is Not present.'
_exptl_crystal_colour colourless
_exptl_crystal_colour_primary colourless
_exptl_crystal_density_diffrn 1.201
_exptl_crystal_description block
_exptl_crystal_F_000 1136
_exptl_crystal_size_max 0.2
_exptl_crystal_size_mid 0.1
_exptl_crystal_size_min 0.08
_refine_diff_density_max 0.183
_refine_diff_density_min -0.144
_refine_diff_density_rms 0.036
_refine_ls_extinction_coef 0.0041(3)
_refine_ls_extinction_expression Fc^*^=kFc[1+0.001xFc^2^\l^3^/sin(2\q)]^-1/4^
_refine_ls_extinction_method 'SHELXL-2016/6 (Sheldrick 2016)'
_refine_ls_goodness_of_fit_ref 1.048
_refine_ls_hydrogen_treatment constr
_refine_ls_matrix_type full
_refine_ls_number_parameters 380
_refine_ls_number_reflns 5451
_refine_ls_number_restraints 0
_refine_ls_restrained_S_all 1.048
_refine_ls_R_factor_all 0.0662
_refine_ls_R_factor_gt 0.0457
_refine_ls_shift/su_max 0.000
_refine_ls_shift/su_mean 0.000
_refine_ls_structure_factor_coef Fsqd
_refine_ls_weighting_details 'w=1/[\s^2^(Fo^2^)+(0.0633P)^2^+0.2161P] where P=(Fo^2^+2Fc^2^)/3'
_refine_ls_weighting_scheme calc
_refine_ls_wR_factor_gt 0.1201
_refine_ls_wR_factor_ref 0.1353
_reflns_Friedel_coverage 0.000
_reflns_number_gt 3812
_reflns_number_total 5451
_reflns_threshold_expression 'I > 2\s(I)'
_cod_data_source_file d4gc02859g2.cif
_cod_data_source_block cu_20231024zlh_0m_a_pl_sq
_cod_depositor_comments 'Adding full bibliography for 7249109.cif.'
_cod_database_code 7249109
_shelx_shelxl_version_number 2016/6
_shelx_space_group_comment
;
The symmetry employed for this shelxl refinement is uniquely defined
by the following loop, which should always be used as a source of
symmetry information in preference to the above space-group names.
They are only intended as comments.
;
_shelx_estimated_absorpt_t_max 0.959
_shelx_estimated_absorpt_t_min 0.901
_olex2_refinement_description
;
1. Fixed Uiso
 At 1.2 times of:
  All C(H) groups, All N(H) groups
2.a Aromatic/amide H refined with riding coordinates:
 N21(H21), C1(H1), C2(H2), C3(H3), C5(H5), C6(H6), C11(H11), C12(H12),
 C13(H13), C14(H14), C16(H16), C17(H17), C18(H18), C19(H19), C20(H20), N42(H42),
  C22(H22), C23(H23), C24(H24), C26(H26), C27(H27), C32(H32), C33(H33),
 C34(H34), C35(H35), C37(H37), C38(H38), C39(H39), C40(H40), C41(H41)
;
_olex2_submission_special_instructions 'No special instructions were received'

loop_
_space_group_symop_operation_xyz
'x, y, z'
'-x+1/2, y+1/2, -z+1/2'
'-x, -y, -z'
'x-1/2, -y-1/2, z-1/2'

loop_
_atom_site_label
_atom_site_type_symbol
_atom_site_fract_x
_atom_site_fract_y
_atom_site_fract_z
_atom_site_U_iso_or_equiv
_atom_site_adp_type
_atom_site_occupancy
_atom_site_site_symmetry_order
_atom_site_calc_flag
_atom_site_refinement_flags_posn
_atom_site_refinement_flags_adp
_atom_site_refinement_flags_occupancy
_atom_site_disorder_assembly
_atom_site_disorder_group
N21 N 0.40025(10) 0.52618(17) 0.12737(9) 0.0838(4) Uani 1 1 d . . . . .
H21 H 0.372306 0.464733 0.143471 0.101 Uiso 1 1 calc R . . . .
C1 C 0.6316(2) 0.1723(3) 0.19494(16) 0.1203(9) Uani 1 1 d . . . . .
H1 H 0.663729 0.096143 0.209431 0.144 Uiso 1 1 calc R . . . .
C2 C 0.66588(16) 0.2962(3) 0.21602(13) 0.1137(8) Uani 1 1 d . . . . .
H2 H 0.721069 0.303178 0.244708 0.136 Uiso 1 1 calc R . . . .
C3 C 0.61806(13) 0.4097(3) 0.19442(11) 0.0927(6) Uani 1 1 d . . . . .
H3 H 0.641130 0.492736 0.208887 0.111 Uiso 1 1 calc R . . . .
C4 C 0.53592(12) 0.4000(2) 0.15131(10) 0.0774(5) Uani 1 1 d . . . . .
C5 C 0.50306(14) 0.2742(2) 0.13097(13) 0.0934(6) Uani 1 1 d . . . . .
H5 H 0.448061 0.265847 0.102099 0.112 Uiso 1 1 calc R . . . .
C6 C 0.55083(19) 0.1622(3) 0.15298(16) 0.1141(8) Uani 1 1 d . . . . .
H6 H 0.527802 0.078927 0.139113 0.137 Uiso 1 1 calc R . . . .
C7 C 0.48563(11) 0.51920(19) 0.12597(9) 0.0740(5) Uani 1 1 d . . . . .
C8 C 0.50802(12) 0.63601(19) 0.09729(9) 0.0732(5) Uani 1 1 d . . . . .
C9 C 0.43236(13) 0.7167(2) 0.07926(9) 0.0776(5) Uani 1 1 d . . . . .
C10 C 0.36634(13) 0.6450(2) 0.09943(10) 0.0816(5) Uani 1 1 d . . . . .
C11 C 0.41242(17) 0.8391(2) 0.04483(11) 0.0950(6) Uani 1 1 d . . . . .
H11 H 0.454398 0.888277 0.030008 0.114 Uiso 1 1 calc R . . . .
C12 C 0.33003(19) 0.8859(3) 0.03312(13) 0.1091(8) Uani 1 1 d . . . . .
H12 H 0.316491 0.967138 0.009910 0.131 Uiso 1 1 calc R . . . .
C13 C 0.26673(18) 0.8145(3) 0.05524(14) 0.1126(8) Uani 1 1 d . . . . .
H13 H 0.211745 0.849426 0.047265 0.135 Uiso 1 1 calc R . . . .
C14 C 0.28349(15) 0.6935(3) 0.08861(13) 0.1014(7) Uani 1 1 d . . . . .
H14 H 0.240951 0.645725 0.103445 0.122 Uiso 1 1 calc R . . . .
C15 C 0.59258(12) 0.6682(2) 0.08459(9) 0.0781(5) Uani 1 1 d . . . . .
C16 C 0.63179(16) 0.7878(2) 0.10801(12) 0.1056(7) Uani 1 1 d . . . . .
H16 H 0.603982 0.849446 0.131116 0.127 Uiso 1 1 calc R . . . .
C17 C 0.7131(2) 0.8162(3) 0.09701(16) 0.1313(12) Uani 1 1 d . . . . .
H17 H 0.739604 0.896244 0.113254 0.158 Uiso 1 1 calc R . . . .
C18 C 0.75352(18) 0.7263(4) 0.06239(16) 0.1348(12) Uani 1 1 d . . . . .
H18 H 0.807546 0.745634 0.055056 0.162 Uiso 1 1 calc R . . . .
C19 C 0.71566(15) 0.6094(3) 0.03862(13) 0.1133(8) Uani 1 1 d . . . . .
H19 H 0.743645 0.548779 0.015048 0.136 Uiso 1 1 calc R . . . .
C20 C 0.63584(13) 0.5802(2) 0.04937(10) 0.0893(6) Uani 1 1 d . . . . .
H20 H 0.610292 0.499804 0.032660 0.107 Uiso 1 1 calc R . . . .
N42 N 0.12392(9) 0.52974(15) 0.29696(7) 0.0707(4) Uani 1 1 d . . . . .
H42 H 0.129509 0.463580 0.326413 0.085 Uiso 1 1 calc R . . . .
C22 C -0.11014(17) 0.2215(2) 0.16485(13) 0.1036(7) Uani 1 1 d . . . . .
H22 H -0.148631 0.152187 0.150703 0.124 Uiso 1 1 calc R . . . .
C23 C -0.13535(14) 0.3504(2) 0.14754(13) 0.0948(6) Uani 1 1 d . . . . .
H23 H -0.190742 0.368096 0.121529 0.114 Uiso 1 1 calc R . . . .
C24 C -0.07875(12) 0.45258(19) 0.16866(10) 0.0770(5) Uani 1 1 d . . . . .
H24 H -0.096251 0.539512 0.157082 0.092 Uiso 1 1 calc R . . . .
C25 C 0.00433(11) 0.42807(17) 0.20711(8) 0.0662(4) Uani 1 1 d . . . . .
C26 C 0.02879(14) 0.29734(19) 0.22367(10) 0.0818(5) Uani 1 1 d . . . . .
H26 H 0.084316 0.278648 0.249023 0.098 Uiso 1 1 calc R . . . .
C27 C -0.02865(18) 0.1951(2) 0.20279(12) 0.0995(7) Uani 1 1 d . . . . .
H27 H -0.011915 0.107929 0.214547 0.119 Uiso 1 1 calc R . . . .
C28 C 0.06453(10) 0.53732(16) 0.23076(8) 0.0637(4) Uani 1 1 d . . . . .
C29 C 0.07558(10) 0.65641(16) 0.19890(8) 0.0606(4) Uani 1 1 d . . . . .
C30 C 0.14341(10) 0.72562(16) 0.24740(8) 0.0626(4) Uani 1 1 d . . . . .
C31 C 0.17209(10) 0.64314(18) 0.30821(9) 0.0671(4) Uani 1 1 d . . . . .
C32 C 0.23800(12) 0.6820(2) 0.36614(10) 0.0821(5) Uani 1 1 d . . . . .
H32 H 0.255880 0.627697 0.406504 0.099 Uiso 1 1 calc R . . . .
C33 C 0.27540(12) 0.8025(2) 0.36160(11) 0.0861(6) Uani 1 1 d . . . . .
H33 H 0.319412 0.830424 0.399692 0.103 Uiso 1 1 calc R . . . .
C34 C 0.24941(11) 0.8846(2) 0.30153(10) 0.0794(5) Uani 1 1 d . . . . .
H34 H 0.276581 0.965739 0.299957 0.095 Uiso 1 1 calc R . . . .
C35 C 0.18388(11) 0.84731(18) 0.24423(9) 0.0714(4) Uani 1 1 d . . . . .
H35 H 0.166944 0.902479 0.204095 0.086 Uiso 1 1 calc R . . . .
C36 C 0.03154(10) 0.71072(16) 0.12774(8) 0.0618(4) Uani 1 1 d . . . . .
C37 C -0.01148(11) 0.82997(18) 0.12348(10) 0.0750(5) Uani 1 1 d . . . . .
H37 H -0.016813 0.871935 0.165996 0.090 Uiso 1 1 calc R . . . .
C38 C -0.04684(13) 0.8884(2) 0.05744(13) 0.0900(6) Uani 1 1 d . . . . .
H38 H -0.074968 0.969496 0.055907 0.108 Uiso 1 1 calc R . . . .
C39 C -0.04066(14) 0.8280(2) -0.00524(12) 0.0940(7) Uani 1 1 d . . . . .
H39 H -0.064500 0.867602 -0.049657 0.113 Uiso 1 1 calc R . . . .
C40 C 0.00058(15) 0.7091(2) -0.00302(10) 0.0917(6) Uani 1 1 d . . . . .
H40 H 0.004410 0.667494 -0.046043 0.110 Uiso 1 1 calc R . . . .
C41 C 0.03698(12) 0.64951(19) 0.06329(9) 0.0777(5) Uani 1 1 d . . . . .
H41 H 0.065005 0.568447 0.064355 0.093 Uiso 1 1 calc R . . . .

loop_
_atom_site_aniso_label
_atom_site_aniso_U_11
_atom_site_aniso_U_22
_atom_site_aniso_U_33
_atom_site_aniso_U_23
_atom_site_aniso_U_13
_atom_site_aniso_U_12
N21 0.0686(9) 0.0964(12) 0.0897(10) 0.0073(9) 0.0247(8) -0.0072(8)
C1 0.125(2) 0.128(2) 0.119(2) 0.0382(17) 0.0491(18) 0.0289(18)
C2 0.0857(15) 0.170(3) 0.0860(14) 0.0216(16) 0.0202(12) 0.0230(17)
C3 0.0770(12) 0.1253(18) 0.0753(11) 0.0060(11) 0.0163(10) 0.0025(12)
C4 0.0694(11) 0.0983(14) 0.0688(10) 0.0094(9) 0.0243(8) -0.0045(10)
C5 0.0848(13) 0.0961(15) 0.1035(15) 0.0131(12) 0.0304(11) -0.0086(12)
C6 0.118(2) 0.0994(18) 0.135(2) 0.0257(15) 0.0494(18) 0.0049(15)
C7 0.0654(10) 0.0904(13) 0.0669(9) -0.0003(9) 0.0168(8) -0.0093(9)
C8 0.0753(11) 0.0838(12) 0.0600(9) -0.0055(8) 0.0145(8) -0.0138(9)
C9 0.0847(12) 0.0870(13) 0.0597(9) -0.0081(8) 0.0136(8) -0.0061(10)
C10 0.0780(12) 0.0948(14) 0.0714(10) -0.0051(9) 0.0159(9) 0.0023(10)
C11 0.1205(18) 0.0909(14) 0.0718(11) -0.0014(10) 0.0183(11) 0.0010(13)
C12 0.139(2) 0.0992(17) 0.0842(14) 0.0002(12) 0.0150(14) 0.0252(16)
C13 0.1088(18) 0.127(2) 0.0966(16) -0.0085(15) 0.0124(14) 0.0314(16)
C14 0.0854(14) 0.1214(19) 0.0966(15) -0.0043(13) 0.0194(12) 0.0128(13)
C15 0.0766(11) 0.0959(13) 0.0587(9) 0.0035(9) 0.0093(8) -0.0213(10)
C16 0.1106(17) 0.1086(17) 0.0901(14) 0.0051(12) 0.0075(12) -0.0370(14)
C17 0.134(2) 0.147(3) 0.0990(18) 0.0215(17) -0.0013(17) -0.077(2)
C18 0.0916(18) 0.214(4) 0.0923(17) 0.037(2) 0.0079(14) -0.059(2)
C19 0.0794(14) 0.180(3) 0.0821(13) 0.0172(15) 0.0226(11) -0.0216(16)
C20 0.0777(12) 0.1241(17) 0.0670(10) 0.0026(11) 0.0184(9) -0.0193(11)
N42 0.0690(8) 0.0788(9) 0.0606(7) 0.0054(6) 0.0072(6) 0.0009(7)
C22 0.1160(19) 0.0968(17) 0.1002(15) -0.0084(12) 0.0293(14) -0.0416(14)
C23 0.0809(13) 0.1017(16) 0.1004(15) -0.0051(12) 0.0182(11) -0.0237(12)
C24 0.0707(11) 0.0771(11) 0.0832(11) -0.0013(9) 0.0174(9) -0.0091(9)
C25 0.0708(10) 0.0698(10) 0.0597(8) 0.0002(7) 0.0185(8) -0.0037(8)
C26 0.0969(13) 0.0739(12) 0.0724(10) 0.0058(9) 0.0148(10) -0.0024(10)
C27 0.136(2) 0.0723(13) 0.0919(14) 0.0030(10) 0.0307(14) -0.0165(13)
C28 0.0604(9) 0.0708(10) 0.0587(8) -0.0016(7) 0.0110(7) 0.0005(7)
C29 0.0581(8) 0.0656(9) 0.0575(8) -0.0023(7) 0.0121(7) -0.0020(7)
C30 0.0542(8) 0.0746(10) 0.0599(8) -0.0078(7) 0.0150(7) -0.0027(7)
C31 0.0573(9) 0.0812(11) 0.0618(9) -0.0063(8) 0.0116(7) -0.0012(8)
C32 0.0654(10) 0.1069(15) 0.0685(10) -0.0031(9) 0.0039(8) -0.0007(10)
C33 0.0593(10) 0.1171(17) 0.0781(12) -0.0186(11) 0.0081(9) -0.0133(10)
C34 0.0623(10) 0.0943(13) 0.0840(12) -0.0169(10) 0.0217(9) -0.0191(9)
C35 0.0628(9) 0.0839(12) 0.0696(10) -0.0089(8) 0.0196(8) -0.0120(8)
C36 0.0575(8) 0.0642(10) 0.0616(9) -0.0006(7) 0.0093(7) -0.0113(7)
C37 0.0745(11) 0.0685(11) 0.0784(11) 0.0024(8) 0.0103(9) -0.0067(9)
C38 0.0841(13) 0.0742(12) 0.1027(15) 0.0219(11) 0.0029(11) -0.0105(10)
C39 0.0883(14) 0.1013(16) 0.0807(13) 0.0257(11) -0.0051(10) -0.0343(12)
C40 0.0970(14) 0.1145(18) 0.0600(10) -0.0034(10) 0.0103(9) -0.0306(13)
C41 0.0821(12) 0.0826(12) 0.0664(10) -0.0072(8) 0.0129(8) -0.0077(9)

loop_
_atom_type_symbol
_atom_type_description
_atom_type_scat_dispersion_real
_atom_type_scat_dispersion_imag
_atom_type_scat_source
C C 0.0181 0.0091 'International Tables Vol C Tables 4.2.6.8 and 6.1.1.4'
H H 0.0000 0.0000 'International Tables Vol C Tables 4.2.6.8 and 6.1.1.4'
N N 0.0311 0.0180 'International Tables Vol C Tables 4.2.6.8 and 6.1.1.4'

loop_
_geom_angle_atom_site_label_1
_geom_angle_atom_site_label_2
_geom_angle_atom_site_label_3
_geom_angle
_geom_angle_site_symmetry_1
_geom_angle_site_symmetry_3
_geom_angle_publ_flag
C7 N21 H21 124.9 . . ?
C10 N21 H21 124.9 . . ?
C10 N21 C7 110.26(16) . . ?
C2 C1 H1 120.1 . . ?
C6 C1 H1 120.1 . . ?
C6 C1 C2 119.9(3) . . ?
C1 C2 H2 120.0 . . ?
C1 C2 C3 120.1(2) . . ?
C3 C2 H2 120.0 . . ?
C2 C3 H3 119.9 . . ?
C2 C3 C4 120.2(2) . . ?
C4 C3 H3 119.9 . . ?
C3 C4 C5 118.5(2) . . ?
C3 C4 C7 120.90(19) . . ?
C5 C4 C7 120.61(17) . . ?
C4 C5 H5 119.6 . . ?
C6 C5 C4 120.8(2) . . ?
C6 C5 H5 119.6 . . ?
C1 C6 C5 120.5(3) . . ?
C1 C6 H6 119.8 . . ?
C5 C6 H6 119.8 . . ?
N21 C7 C4 120.76(16) . . ?
C8 C7 N21 108.33(17) . . ?
C8 C7 C4 130.90(17) . . ?
C7 C8 C9 107.08(16) . . ?
C7 C8 C15 125.98(18) . . ?
C9 C8 C15 126.87(17) . . ?
C10 C9 C8 107.13(17) . . ?
C11 C9 C8 134.5(2) . . ?
C11 C9 C10 118.2(2) . . ?
N21 C10 C9 107.19(17) . . ?
N21 C10 C14 130.4(2) . . ?
C14 C10 C9 122.4(2) . . ?
C9 C11 H11 120.4 . . ?
C12 C11 C9 119.2(2) . . ?
C12 C11 H11 120.4 . . ?
C11 C12 H12 119.4 . . ?
C11 C12 C13 121.3(2) . . ?
C13 C12 H12 119.4 . . ?
C12 C13 H13 119.3 . . ?
C14 C13 C12 121.3(3) . . ?
C14 C13 H13 119.3 . . ?
C10 C14 H14 121.3 . . ?
C13 C14 C10 117.5(3) . . ?
C13 C14 H14 121.3 . . ?
C16 C15 C8 120.6(2) . . ?
C16 C15 C20 117.9(2) . . ?
C20 C15 C8 121.44(17) . . ?
C15 C16 H16 119.9 . . ?
C15 C16 C17 120.1(3) . . ?
C17 C16 H16 119.9 . . ?
C16 C17 H17 120.0 . . ?
C18 C17 C16 119.9(3) . . ?
C18 C17 H17 120.0 . . ?
C17 C18 H18 119.7 . . ?
C19 C18 C17 120.6(3) . . ?
C19 C18 H18 119.7 . . ?
C18 C19 H19 120.0 . . ?
C18 C19 C20 120.0(3) . . ?
C20 C19 H19 120.0 . . ?
C15 C20 H20 119.3 . . ?
C19 C20 C15 121.4(2) . . ?
C19 C20 H20 119.3 . . ?
C28 N42 H42 125.0 . . ?
C31 N42 H42 125.0 . . ?
C31 N42 C28 109.92(14) . . ?
C23 C22 H22 119.9 . . ?
C27 C22 H22 119.9 . . ?
C27 C22 C23 120.2(2) . . ?
C22 C23 H23 120.0 . . ?
C24 C23 C22 119.9(2) . . ?
C24 C23 H23 120.0 . . ?
C23 C24 H24 119.6 . . ?
C23 C24 C25 120.88(19) . . ?
C25 C24 H24 119.6 . . ?
C24 C25 C26 118.37(17) . . ?
C24 C25 C28 120.97(16) . . ?
C26 C25 C28 120.65(16) . . ?
C25 C26 H26 119.8 . . ?
C27 C26 C25 120.5(2) . . ?
C27 C26 H26 119.8 . . ?
C22 C27 C26 120.2(2) . . ?
C22 C27 H27 119.9 . . ?
C26 C27 H27 119.9 . . ?
N42 C28 C25 120.14(14) . . ?
C29 C28 N42 108.22(14) . . ?
C29 C28 C25 131.65(14) . . ?
C28 C29 C30 107.40(13) . . ?
C28 C29 C36 129.94(14) . . ?
C30 C29 C36 122.64(14) . . ?
C31 C30 C29 107.15(14) . . ?
C35 C30 C29 133.82(16) . . ?
C35 C30 C31 118.99(15) . . ?
N42 C31 C30 107.30(14) . . ?
N42 C31 C32 131.08(17) . . ?
C32 C31 C30 121.62(17) . . ?
C31 C32 H32 121.1 . . ?
C33 C32 C31 117.77(18) . . ?
C33 C32 H32 121.1 . . ?
C32 C33 H33 119.1 . . ?
C32 C33 C34 121.70(17) . . ?
C34 C33 H33 119.1 . . ?
C33 C34 H34 119.5 . . ?
C35 C34 C33 120.91(18) . . ?
C35 C34 H34 119.5 . . ?
C30 C35 H35 120.5 . . ?
C34 C35 C30 118.98(18) . . ?
C34 C35 H35 120.5 . . ?
C37 C36 C29 120.35(15) . . ?
C37 C36 C41 117.85(16) . . ?
C41 C36 C29 121.65(16) . . ?
C36 C37 H37 119.3 . . ?
C36 C37 C38 121.41(19) . . ?
C38 C37 H37 119.3 . . ?
C37 C38 H38 119.9 . . ?
C39 C38 C37 120.2(2) . . ?
C39 C38 H38 119.9 . . ?
C38 C39 H39 120.0 . . ?
C38 C39 C40 119.92(19) . . ?
C40 C39 H39 120.0 . . ?
C39 C40 H40 119.8 . . ?
C39 C40 C41 120.4(2) . . ?
C41 C40 H40 119.8 . . ?
C36 C41 C40 120.21(19) . . ?
C36 C41 H41 119.9 . . ?
C40 C41 H41 119.9 . . ?

loop_
_geom_bond_atom_site_label_1
_geom_bond_atom_site_label_2
_geom_bond_distance
_geom_bond_site_symmetry_2
_geom_bond_publ_flag
N21 H21 0.8600 . ?
N21 C7 1.379(2) . ?
N21 C10 1.369(3) . ?
C1 H1 0.9300 . ?
C1 C2 1.384(4) . ?
C1 C6 1.361(4) . ?
C2 H2 0.9300 . ?
C2 C3 1.386(3) . ?
C3 H3 0.9300 . ?
C3 C4 1.386(3) . ?
C4 C5 1.392(3) . ?
C4 C7 1.465(3) . ?
C5 H5 0.9300 . ?
C5 C6 1.373(3) . ?
C6 H6 0.9300 . ?
C7 C8 1.377(3) . ?
C8 C9 1.436(3) . ?
C8 C15 1.468(3) . ?
C9 C10 1.406(3) . ?
C9 C11 1.396(3) . ?
C10 C14 1.388(3) . ?
C11 H11 0.9300 . ?
C11 C12 1.374(3) . ?
C12 H12 0.9300 . ?
C12 C13 1.386(4) . ?
C13 H13 0.9300 . ?
C13 C14 1.370(3) . ?
C14 H14 0.9300 . ?
C15 C16 1.384(3) . ?
C15 C20 1.386(3) . ?
C16 H16 0.9300 . ?
C16 C17 1.398(4) . ?
C17 H17 0.9300 . ?
C17 C18 1.366(4) . ?
C18 H18 0.9300 . ?
C18 C19 1.354(4) . ?
C19 H19 0.9300 . ?
C19 C20 1.375(3) . ?
C20 H20 0.9300 . ?
N42 H42 0.8600 . ?
N42 C28 1.392(2) . ?
N42 C31 1.368(2) . ?
C22 H22 0.9300 . ?
C22 C23 1.376(3) . ?
C22 C27 1.367(3) . ?
C23 H23 0.9300 . ?
C23 C24 1.371(3) . ?
C24 H24 0.9300 . ?
C24 C25 1.388(2) . ?
C25 C26 1.389(3) . ?
C25 C28 1.465(2) . ?
C26 H26 0.9300 . ?
C26 C27 1.378(3) . ?
C27 H27 0.9300 . ?
C28 C29 1.372(2) . ?
C29 C30 1.434(2) . ?
C29 C36 1.476(2) . ?
C30 C31 1.408(2) . ?
C30 C35 1.395(2) . ?
C31 C32 1.395(2) . ?
C32 H32 0.9300 . ?
C32 C33 1.365(3) . ?
C33 H33 0.9300 . ?
C33 C34 1.390(3) . ?
C34 H34 0.9300 . ?
C34 C35 1.379(2) . ?
C35 H35 0.9300 . ?
C36 C37 1.378(2) . ?
C36 C41 1.387(2) . ?
C37 H37 0.9300 . ?
C37 C38 1.381(3) . ?
C38 H38 0.9300 . ?
C38 C39 1.357(3) . ?
C39 H39 0.9300 . ?
C39 C40 1.364(3) . ?
C40 H40 0.9300 . ?
C40 C41 1.393(3) . ?
C41 H41 0.9300 . ?

loop_
_geom_torsion_atom_site_label_1
_geom_torsion_atom_site_label_2
_geom_torsion_atom_site_label_3
_geom_torsion_atom_site_label_4
_geom_torsion
_geom_torsion_site_symmetry_1
_geom_torsion_site_symmetry_2
_geom_torsion_site_symmetry_3
_geom_torsion_site_symmetry_4
_geom_torsion_publ_flag
N21 C7 C8 C9 -1.0(2) . . . . ?
N21 C7 C8 C15 -178.39(16) . . . . ?
N21 C10 C14 C13 -176.2(2) . . . . ?
C1 C2 C3 C4 -0.4(3) . . . . ?
C2 C1 C6 C5 0.4(4) . . . . ?
C2 C3 C4 C5 0.4(3) . . . . ?
C2 C3 C4 C7 -177.90(18) . . . . ?
C3 C4 C5 C6 -0.1(3) . . . . ?
C3 C4 C7 N21 -136.91(19) . . . . ?
C3 C4 C7 C8 44.3(3) . . . . ?
C4 C5 C6 C1 -0.3(4) . . . . ?
C4 C7 C8 C9 177.83(18) . . . . ?
C4 C7 C8 C15 0.5(3) . . . . ?
C5 C4 C7 N21 44.8(3) . . . . ?
C5 C4 C7 C8 -133.9(2) . . . . ?
C6 C1 C2 C3 0.0(4) . . . . ?
C7 N21 C10 C9 0.1(2) . . . . ?
C7 N21 C10 C14 178.3(2) . . . . ?
C7 C4 C5 C6 178.2(2) . . . . ?
C7 C8 C9 C10 1.1(2) . . . . ?
C7 C8 C9 C11 -174.9(2) . . . . ?
C7 C8 C15 C16 -131.2(2) . . . . ?
C7 C8 C15 C20 48.5(3) . . . . ?
C8 C9 C10 N21 -0.7(2) . . . . ?
C8 C9 C10 C14 -179.07(18) . . . . ?
C8 C9 C11 C12 176.9(2) . . . . ?
C8 C15 C16 C17 178.6(2) . . . . ?
C8 C15 C20 C19 -178.83(18) . . . . ?
C9 C8 C15 C16 52.0(3) . . . . ?
C9 C8 C15 C20 -128.4(2) . . . . ?
C9 C10 C14 C13 1.7(3) . . . . ?
C9 C11 C12 C13 0.4(3) . . . . ?
C10 N21 C7 C4 -178.41(16) . . . . ?
C10 N21 C7 C8 0.6(2) . . . . ?
C10 C9 C11 C12 1.2(3) . . . . ?
C11 C9 C10 N21 176.06(16) . . . . ?
C11 C9 C10 C14 -2.3(3) . . . . ?
C11 C12 C13 C14 -1.0(4) . . . . ?
C12 C13 C14 C10 0.0(4) . . . . ?
C15 C8 C9 C10 178.43(17) . . . . ?
C15 C8 C9 C11 2.4(3) . . . . ?
C15 C16 C17 C18 0.7(4) . . . . ?
C16 C15 C20 C19 0.8(3) . . . . ?
C16 C17 C18 C19 -0.1(4) . . . . ?
C17 C18 C19 C20 -0.1(4) . . . . ?
C18 C19 C20 C15 -0.3(3) . . . . ?
C20 C15 C16 C17 -1.0(3) . . . . ?
N42 C28 C29 C30 -0.70(18) . . . . ?
N42 C28 C29 C36 177.47(16) . . . . ?
N42 C31 C32 C33 179.22(17) . . . . ?
C22 C23 C24 C25 0.4(3) . . . . ?
C23 C22 C27 C26 -0.2(4) . . . . ?
C23 C24 C25 C26 0.0(3) . . . . ?
C23 C24 C25 C28 -179.00(17) . . . . ?
C24 C25 C26 C27 -0.6(3) . . . . ?
C24 C25 C28 N42 144.22(17) . . . . ?
C24 C25 C28 C29 -35.4(3) . . . . ?
C25 C26 C27 C22 0.7(3) . . . . ?
C25 C28 C29 C30 178.94(16) . . . . ?
C25 C28 C29 C36 -2.9(3) . . . . ?
C26 C25 C28 N42 -34.8(2) . . . . ?
C26 C25 C28 C29 145.62(19) . . . . ?
C27 C22 C23 C24 -0.3(4) . . . . ?
C28 N42 C31 C30 -0.44(18) . . . . ?
C28 N42 C31 C32 179.20(18) . . . . ?
C28 C25 C26 C27 178.47(17) . . . . ?
C28 C29 C30 C31 0.44(18) . . . . ?
C28 C29 C30 C35 178.38(17) . . . . ?
C28 C29 C36 C37 121.86(19) . . . . ?
C28 C29 C36 C41 -62.8(2) . . . . ?
C29 C30 C31 N42 0.00(18) . . . . ?
C29 C30 C31 C32 -179.68(16) . . . . ?
C29 C30 C35 C34 -179.28(17) . . . . ?
C29 C36 C37 C38 174.32(16) . . . . ?
C29 C36 C41 C40 -174.68(16) . . . . ?
C30 C29 C36 C37 -60.2(2) . . . . ?
C30 C29 C36 C41 115.11(19) . . . . ?
C30 C31 C32 C33 -1.2(3) . . . . ?
C31 N42 C28 C25 -178.96(14) . . . . ?
C31 N42 C28 C29 0.73(18) . . . . ?
C31 C30 C35 C34 -1.5(2) . . . . ?
C31 C32 C33 C34 -0.1(3) . . . . ?
C32 C33 C34 C35 0.6(3) . . . . ?
C33 C34 C35 C30 0.3(3) . . . . ?
C35 C30 C31 N42 -178.30(14) . . . . ?
C35 C30 C31 C32 2.0(2) . . . . ?
C36 C29 C30 C31 -177.90(15) . . . . ?
C36 C29 C30 C35 0.0(3) . . . . ?
C36 C37 C38 C39 0.8(3) . . . . ?
C37 C36 C41 C40 0.8(3) . . . . ?
C37 C38 C39 C40 0.0(3) . . . . ?
C38 C39 C40 C41 -0.4(3) . . . . ?
C39 C40 C41 C36 0.0(3) . . . . ?
C41 C36 C37 C38 -1.2(3) . . . . ?
